data_1548084
loop_
_publ_author_name
'Huajun He'
'En Ma'
'Yuanjing Cui'
'Jiancan Yu'
'Yu Yang'
'Tao Song'
'Chuan-De Wu'
'Xueyuan Chen'
'Banglin Chen'
'Guodong Qian'

_publ_section_title
;
 Polarized three-photon-pumped laser in a single MOF microcrystal
;
_journal_name_full 'Nature Communications'
_journal_page_first 11087
_journal_paper_doi 10.1038/ncomms11087
_journal_volume 7
_journal_year 2016
_chemical_formula_sum 'C51 H29 N3 O13 Zn3'
_chemical_formula_weight 1087.88
_space_group_IT_number 147
_symmetry_cell_setting trigonal
_symmetry_space_group_name_Hall '-P 3'
_symmetry_space_group_name_H-M 'P -3'
_atom_sites_solution_hydrogens geom
_atom_sites_solution_primary direct
_atom_sites_solution_secondary difmap
_cell_angle_alpha 90.00
_cell_angle_beta 90.00
_cell_angle_gamma 120.00
_cell_formula_units_Z 2
_cell_length_a 13.0500(2)
_cell_length_b 13.0500(2)
_cell_length_c 16.2992(7)
_cell_measurement_reflns_used 12220
_cell_measurement_temperature 296(2)
_cell_measurement_theta_max 25.34
_cell_measurement_theta_min 1.25
_cell_volume 2403.91(12)
_computing_structure_refinement 'SHELXL-97 (Sheldrick, 1997)'
_computing_structure_solution 'SHELXS-97 (Sheldrick, 1990)'
_diffrn_ambient_temperature 296(2)
_diffrn_measured_fraction_theta_full 0.999
_diffrn_measured_fraction_theta_max 0.999
_diffrn_radiation_monochromator graphite
_diffrn_radiation_source 'fine-focus sealed tube'
_diffrn_radiation_type MoK\a
_diffrn_radiation_wavelength 0.71073
_diffrn_reflns_av_R_equivalents 0.1296
_diffrn_reflns_av_sigmaI/netI 0.1452
_diffrn_reflns_limit_h_max 15
_diffrn_reflns_limit_h_min -15
_diffrn_reflns_limit_k_max 15
_diffrn_reflns_limit_k_min -15
_diffrn_reflns_limit_l_max 19
_diffrn_reflns_limit_l_min -19
_diffrn_reflns_number 12220
_diffrn_reflns_theta_full 25.34
_diffrn_reflns_theta_max 25.34
_diffrn_reflns_theta_min 1.25
_exptl_absorpt_coefficient_mu 1.553
_exptl_absorpt_correction_T_max 0.792
_exptl_absorpt_correction_T_min 0.567
_exptl_absorpt_correction_type empirical
_exptl_absorpt_process_details sadabs
_exptl_crystal_colour colorless
_exptl_crystal_density_diffrn 1.503
_exptl_crystal_density_method 'not measured'
_exptl_crystal_description block
_exptl_crystal_F_000 1100
_exptl_crystal_size_max 0.39
_exptl_crystal_size_mid 0.31
_exptl_crystal_size_min 0.15
_platon_squeeze_details
;
;
_refine_diff_density_max 0.419
_refine_diff_density_min -0.483
_refine_diff_density_rms 0.105
_refine_ls_extinction_method none
_refine_ls_goodness_of_fit_ref 1.019
_refine_ls_hydrogen_treatment constr
_refine_ls_matrix_type full
_refine_ls_number_parameters 211
_refine_ls_number_reflns 2941
_refine_ls_number_restraints 0
_refine_ls_restrained_S_all 1.019
_refine_ls_R_factor_all 0.1279
_refine_ls_R_factor_gt 0.0567
_refine_ls_shift/su_max 0.001
_refine_ls_shift/su_mean 0.000
_refine_ls_structure_factor_coef Fsqd
_refine_ls_weighting_details 'calc w=1/[\s^2^(Fo^2^)+(0.0501P)^2^+0.0000P] where P=(Fo^2^+2Fc^2^)/3'
_refine_ls_weighting_scheme calc
_refine_ls_wR_factor_gt 0.1294
_refine_ls_wR_factor_ref 0.1448
_reflns_number_gt 1486
_reflns_number_total 2941
_reflns_threshold_expression >2sigma(I)
_cod_data_source_file ncomms11087-s2.cif
_cod_data_source_block New
_cod_original_sg_symbol_H-M P-3
_cod_database_code 1548084

loop_
_symmetry_equiv_pos_as_xyz
'x, y, z'
'-y, x-y, z'
'-x+y, -x, z'
'-x, -y, -z'
'y, -x+y, -z'
'x-y, x, -z'

loop_
_atom_site_label
_atom_site_type_symbol
_atom_site_fract_x
_atom_site_fract_y
_atom_site_fract_z
_atom_site_U_iso_or_equiv
_atom_site_adp_type
_atom_site_occupancy
_atom_site_symmetry_multiplicity
_atom_site_calc_flag
_atom_site_refinement_flags
_atom_site_disorder_assembly
_atom_site_disorder_group
Zn1 Zn 0.62473(7) 0.15379(7) 0.17710(5) 0.0305(3) Uani 1 1 d . . .
O1 O 0.4778(4) 0.1100(4) 0.0937(3) 0.0407(14) Uani 1 1 d . . .
O2 O 0.4805(5) 0.2803(5) 0.0734(3) 0.0507(15) Uani 1 1 d . . .
O3 O 0.4296(4) 0.2328(4) -0.7404(3) 0.0420(13) Uani 1 1 d . . .
O4 O 0.5311(4) 0.1365(4) -0.7212(3) 0.0406(13) Uani 1 1 d . . .
O5 O 0.6667 0.3333 0.1804(5) 0.042(2) Uani 1 3 d S . .
N1 N 0.4160(5) 0.0268(5) -0.1565(3) 0.0255(14) Uani 1 1 d . . .
C1 C 0.4689(7) 0.1827(7) 0.0507(4) 0.0368(19) Uani 1 1 d . . .
C2 C 0.4413(6) 0.1577(6) -0.0409(4) 0.0298(17) Uani 1 1 d . . .
C3 C 0.4294(7) 0.2349(7) -0.0918(4) 0.041(2) Uani 1 1 d . . .
H3A H 0.4307 0.3015 -0.0702 0.049 Uiso 1 1 calc R . .
C4 C 0.4153(7) 0.2132(6) -0.1765(4) 0.038(2) Uani 1 1 d . . .
C5 C 0.4052(7) 0.2901(7) -0.2323(4) 0.049(2) Uani 1 1 d . . .
H5A H 0.4031 0.3559 -0.2126 0.059 Uiso 1 1 calc R . .
C6 C 0.3982(8) 0.2699(7) -0.3148(4) 0.048(2) Uani 1 1 d . . .
H6A H 0.3901 0.3212 -0.3502 0.057 Uiso 1 1 calc R . .
C7 C 0.4032(6) 0.1726(6) -0.3470(4) 0.0335(19) Uani 1 1 d . . .
C8 C 0.4103(6) 0.0921(6) -0.2939(4) 0.0347(19) Uani 1 1 d . . .
H8A H 0.4140 0.0278 -0.3151 0.042 Uiso 1 1 calc R . .
C9 C 0.4120(6) 0.1085(6) -0.2076(4) 0.0281(17) Uani 1 1 d . . .
C10 C 0.4286(6) 0.0524(6) -0.0757(4) 0.0288(17) Uani 1 1 d . . .
H10A H 0.4290 -0.0031 -0.0402 0.035 Uiso 1 1 calc R . .
C11 C 0.4117(7) 0.1639(6) -0.4373(4) 0.0324(18) Uani 1 1 d . . .
C12 C 0.3450(7) 0.1921(7) -0.4895(4) 0.039(2) Uani 1 1 d . . .
H12A H 0.2894 0.2093 -0.4679 0.047 Uiso 1 1 calc R . .
C13 C 0.3612(6) 0.1945(6) -0.5729(4) 0.0345(19) Uani 1 1 d . . .
H13A H 0.3166 0.2138 -0.6074 0.041 Uiso 1 1 calc R . .
C14 C 0.4440(6) 0.1682(6) -0.6063(4) 0.0287(17) Uani 1 1 d . . .
C15 C 0.5092(6) 0.1397(6) -0.5541(4) 0.0366(19) Uani 1 1 d . . .
H15A H 0.5656 0.1234 -0.5757 0.044 Uiso 1 1 calc R . .
C16 C 0.4922(7) 0.1349(6) -0.4718(4) 0.039(2) Uani 1 1 d . . .
H16A H 0.5346 0.1121 -0.4378 0.047 Uiso 1 1 calc R . .
C17 C 0.4695(6) 0.1789(6) -0.6970(4) 0.0307(17) Uani 1 1 d . . .

loop_
_atom_site_aniso_label
_atom_site_aniso_U_11
_atom_site_aniso_U_22
_atom_site_aniso_U_33
_atom_site_aniso_U_23
_atom_site_aniso_U_13
_atom_site_aniso_U_12
Zn1 0.0399(6) 0.0313(5) 0.0182(4) 0.0014(4) 0.0051(4) 0.0163(5)
O1 0.066(4) 0.038(3) 0.022(3) -0.001(2) -0.013(3) 0.029(3)
O2 0.100(5) 0.047(4) 0.020(3) -0.011(3) -0.012(3) 0.048(3)
O3 0.051(3) 0.054(3) 0.027(3) 0.011(3) 0.008(3) 0.030(3)
O4 0.054(4) 0.061(4) 0.020(3) -0.001(3) 0.003(3) 0.039(3)
O5 0.039(3) 0.039(3) 0.048(6) 0.000 0.000 0.0197(17)
N1 0.031(3) 0.028(3) 0.017(3) 0.006(3) 0.001(3) 0.014(3)
C1 0.046(5) 0.043(5) 0.027(4) -0.004(4) -0.003(4) 0.026(5)
C2 0.040(5) 0.032(4) 0.018(4) -0.001(3) -0.002(3) 0.019(4)
C3 0.075(6) 0.040(5) 0.023(4) -0.008(4) -0.007(4) 0.042(5)
C4 0.068(6) 0.030(5) 0.028(4) -0.005(4) -0.007(4) 0.033(4)
C5 0.100(7) 0.046(5) 0.027(4) 0.002(4) -0.001(5) 0.055(5)
C6 0.094(7) 0.045(5) 0.022(4) 0.000(4) -0.003(4) 0.048(5)
C7 0.052(5) 0.037(5) 0.018(4) -0.002(3) 0.002(4) 0.027(4)
C8 0.046(5) 0.029(4) 0.026(4) -0.007(3) 0.002(4) 0.017(4)
C9 0.035(4) 0.033(4) 0.018(4) 0.008(3) 0.001(3) 0.019(4)
C10 0.038(5) 0.026(4) 0.022(4) 0.005(3) 0.002(3) 0.016(4)
C11 0.049(5) 0.023(4) 0.023(4) 0.004(3) 0.006(4) 0.017(4)
C12 0.055(5) 0.059(6) 0.024(4) 0.010(4) 0.003(4) 0.044(5)
C13 0.048(5) 0.040(5) 0.024(4) 0.010(4) 0.006(4) 0.029(4)
C14 0.032(4) 0.027(4) 0.020(4) 0.005(3) 0.005(3) 0.010(4)
C15 0.041(5) 0.045(5) 0.029(4) 0.000(4) 0.002(4) 0.026(4)
C16 0.053(5) 0.050(5) 0.025(4) 0.005(4) 0.000(4) 0.033(5)
C17 0.035(5) 0.024(4) 0.028(4) 0.005(3) -0.006(4) 0.011(4)

loop_
_atom_type_symbol
_atom_type_description
_atom_type_scat_dispersion_real
_atom_type_scat_dispersion_imag
_atom_type_scat_source
C C 0.0033 0.0016 'International Tables Vol C Tables 4.2.6.8 and 6.1.1.4'
H H 0.0000 0.0000 'International Tables Vol C Tables 4.2.6.8 and 6.1.1.4'
N N 0.0061 0.0033 'International Tables Vol C Tables 4.2.6.8 and 6.1.1.4'
O O 0.0106 0.0060 'International Tables Vol C Tables 4.2.6.8 and 6.1.1.4'
Zn Zn 0.2839 1.4301 'International Tables Vol C Tables 4.2.6.8 and 6.1.1.4'

loop_
_geom_angle_atom_site_label_1
_geom_angle_atom_site_label_2
_geom_angle_atom_site_label_3
_geom_angle
_geom_angle_site_symmetry_1
_geom_angle_site_symmetry_3
O2 Zn1 O4 169.3(2) 2_655 1_556
O2 Zn1 O5 84.7(2) 2_655 .
O4 Zn1 O5 84.8(2) 1_556 .
O2 Zn1 O3 97.3(2) 2_655 2_656
O4 Zn1 O3 84.84(19) 1_556 2_656
O5 Zn1 O3 89.1(2) . 2_656
O2 Zn1 N1 88.6(2) 2_655 4_655
O4 Zn1 N1 101.6(2) 1_556 4_655
O5 Zn1 N1 172.5(3) . 4_655
O3 Zn1 N1 95.3(2) 2_656 4_655
O2 Zn1 O1 83.3(2) 2_655 .
O4 Zn1 O1 94.6(2) 1_556 .
O5 Zn1 O1 90.71(19) . .
O3 Zn1 O1 179.37(19) 2_656 .
N1 Zn1 O1 85.01(19) 4_655 .
C1 O1 Zn1 124.2(5) . .
C1 O2 Zn1 135.6(5) . 3_665
C17 O3 Zn1 126.3(5) . 3_664
C17 O4 Zn1 134.8(5) . 1_554
Zn1 O5 Zn1 119.94(2) . 2_655
Zn1 O5 Zn1 119.94(2) . 3_665
Zn1 O5 Zn1 119.94(2) 2_655 3_665
C10 N1 C9 116.5(6) . .
C10 N1 Zn1 110.8(4) . 4_655
C9 N1 Zn1 131.7(4) . 4_655
O1 C1 O2 127.0(7) . .
O1 C1 C2 119.5(7) . .
O2 C1 C2 113.5(6) . .
C3 C2 C10 117.9(6) . .
C3 C2 C1 122.3(6) . .
C10 C2 C1 119.9(6) . .
C2 C3 C4 119.9(6) . .
C3 C4 C5 122.7(6) . .
C3 C4 C9 118.5(6) . .
C5 C4 C9 118.7(6) . .
C6 C5 C4 121.3(7) . .
C5 C6 C7 121.0(7) . .
C8 C7 C6 119.8(6) . .
C8 C7 C11 121.3(6) . .
C6 C7 C11 118.6(6) . .
C7 C8 C9 120.0(6) . .
N1 C9 C8 119.1(6) . .
N1 C9 C4 121.9(6) . .
C8 C9 C4 118.9(6) . .
N1 C10 C2 124.9(6) . .
C12 C11 C16 118.7(6) . .
C12 C11 C7 120.4(6) . .
C16 C11 C7 120.9(6) . .
C13 C12 C11 120.1(7) . .
C12 C13 C14 120.6(7) . .
C15 C14 C13 118.9(6) . .
C15 C14 C17 119.5(7) . .
C13 C14 C17 121.5(6) . .
C16 C15 C14 120.9(7) . .
C15 C16 C11 120.8(7) . .
O4 C17 O3 126.9(6) . .
O4 C17 C14 115.6(6) . .
O3 C17 C14 117.5(7) . .

loop_
_geom_bond_atom_site_label_1
_geom_bond_atom_site_label_2
_geom_bond_distance
_geom_bond_site_symmetry_2
Zn1 O2 2.002(5) 2_655
Zn1 O4 2.004(5) 1_556
Zn1 O5 2.1237(8) .
Zn1 O3 2.130(5) 2_656
Zn1 N1 2.167(5) 4_655
Zn1 O1 2.181(5) .
O1 C1 1.230(8) .
O2 C1 1.260(8) .
O2 Zn1 2.002(5) 3_665
O3 C17 1.278(8) .
O3 Zn1 2.130(5) 3_664
O4 C17 1.246(8) .
O4 Zn1 2.004(5) 1_554
O5 Zn1 2.1237(8) 2_655
O5 Zn1 2.1237(8) 3_665
N1 C10 1.348(7) .
N1 C9 1.375(8) .
N1 Zn1 2.167(5) 4_655
C1 C2 1.532(9) .
C2 C3 1.373(9) .
C2 C10 1.418(9) .
C3 C4 1.402(9) .
C4 C5 1.409(9) .
C4 C9 1.437(9) .
C5 C6 1.364(9) .
C6 C7 1.405(9) .
C7 C8 1.400(9) .
C7 C11 1.485(9) .
C8 C9 1.422(8) .
C11 C12 1.391(9) .
C11 C16 1.401(9) .
C12 C13 1.374(9) .
C13 C14 1.398(9) .
C14 C15 1.379(9) .
C14 C17 1.506(9) .
C15 C16 1.356(9) .

loop_
_platon_squeeze_void_nr
_platon_squeeze_void_average_x
_platon_squeeze_void_average_y
_platon_squeeze_void_average_z
_platon_squeeze_void_volume
_platon_squeeze_void_count_electrons
_platon_squeeze_void_content
1 0.000 0.000 -0.002 532 176 ' '
2 0.333 0.666 0.288 23 4 ' '
3 0.666 0.333 0.712 23 4 ' '
